data_1525383
loop_
_publ_author_name
'Thiele, G.'
'Messer, D.'

_publ_section_title
;
 Kristallstrukturen der Trithiocyanomercurate Rb Hg(S C N)3 und Cs Hg (S C
 N)3
;
_journal_name_full 'Zeitschrift fuer Anorganische und Allgemeine Chemie'
_journal_page_first 24
_journal_page_last 36
_journal_volume 421
_journal_year 1976
_chemical_formula_sum 'C3 Hg N3 Rb S3'
_chemical_name_systematic 'Rb (Hg (S C N)3)'
_space_group_IT_number 11
_symmetry_space_group_name_Hall '-P 2yb'
_symmetry_space_group_name_H-M 'P 1 21/m 1'
_cell_angle_alpha 90
_cell_angle_beta 115.2
_cell_angle_gamma 90
_cell_formula_units_Z 2
_cell_length_a 11.4067
_cell_length_b 4.167
_cell_length_c 11.1026
_cell_volume 477.500
_citation_journal_id_ASTM ZAACAB
_cod_data_source_file Thiele_ZAACAB_1976_555.cif
_cod_data_source_block C3Hg1N3Rb1S3
_cod_original_cell_volume 477.5005
_cod_original_formula_sum 'C3 Hg1 N3 Rb1 S3'
_cod_database_code 1525383

loop_
_symmetry_equiv_pos_as_xyz
x,y,z
-x,y+1/2,-z
-x,-y,-z
x,-y-1/2,z

loop_
_atom_site_label
_atom_site_type_symbol
_atom_site_fract_x
_atom_site_fract_y
_atom_site_fract_z
_atom_site_occupancy
_atom_site_U_iso_or_equiv
N1 N-3 0.3867 0.25 0.5516 1 0.0
S2 S-2 0.67756 0.25 0.19894 1 0.0
C1 C+4 0.2749 0.25 0.5273 1 0.0
N2 N-3 0.6133 0.25 0.9257 1 0.0
N3 N-3 0.8004 0.25 0.7451 1 0.0
C3 C+4 0.9102 0.25 0.7985 1 0.0
S1 S-2 0.12047 0.25 0.49205 1 0.0
Rb1 Rb+1 0.40441 0.25 0.27922 1 0.0
S3 S-2 0.06713 0.25 0.89165 1 0.0
C2 C+4 0.6383 0.25 0.0323 1 0.0
Hg1 Hg+2 0.14511 0.25 0.72212 1 0.0
